data_1547705
loop_
_publ_author_name
'Miralles, Sara G.'
'Bedoya-Pinto, Amilcar'
'Baldov\'i, Jos\'e J'
'Ca\~non-Mancisidor, Walter'
'Prado, Yoann'
'Prima-Garcia, Helena'
'Gaita-Ari\~no, Alejandro'
'M\'inguez Espallargas, Guillermo'
'Hueso, Luis E.'
'Coronado, Eugenio'

_publ_section_title
;
 Sublimable chloroquinolinate lanthanoid single-ion magnets deposited on
 ferromagnetic electrodes.
;
_journal_issue 1
_journal_name_full 'Chemical science'
_journal_page_first 199
_journal_page_last 208
_journal_paper_doi 10.1039/c7sc03463f
_journal_volume 9
_journal_year 2018
_chemical_formula_moiety 'C39 H23 Cl8 Dy N5 Na O5'
_chemical_formula_sum 'C39 H23 Cl8 Dy N5 Na O5'
_chemical_formula_weight 1110.71
_space_group_crystal_system monoclinic
_space_group_IT_number 14
_space_group_name_Hall '-P 2ybc'
_space_group_name_H-M_alt 'P 1 21/c 1'
_symmetry_space_group_name_Hall '-P 2ybc'
_symmetry_space_group_name_H-M 'P 1 21/c 1'
_atom_sites_solution_hydrogens geom
_atom_sites_solution_primary direct
_audit_creation_date 2017-06-20
_audit_creation_method
;
Olex2 1.2
(compiled 2017.03.28 svn.r3405 for OlexSys, GUI svn.r5337)
;
_audit_update_record
;
2017-06-21 deposited with the CCDC.
2017-10-17 downloaded from the CCDC.
;
_cell_angle_alpha 90
_cell_angle_beta 91.212(2)
_cell_angle_gamma 90
_cell_formula_units_Z 4
_cell_length_a 9.9819(2)
_cell_length_b 19.8256(4)
_cell_length_c 20.6783(4)
_cell_measurement_reflns_used 10892
_cell_measurement_temperature 120(2)
_cell_measurement_theta_max 25.0002
_cell_measurement_theta_min 2.8905
_cell_volume 4091.26(14)
_computing_cell_refinement
;
CrysAlisPro, Agilent Technologies,
Version 1.171.35.19 (release 27-10-2011 CrysAlis171 .NET)
(compiled Oct 27 2011,15:02:11)
;
_computing_data_collection
;
CrysAlisPro, Agilent Technologies,
Version 1.171.35.19 (release 27-10-2011 CrysAlis171 .NET)
(compiled Oct 27 2011,15:02:11)
;
_computing_data_reduction
;
CrysAlisPro, Agilent Technologies,
Version 1.171.35.19 (release 27-10-2011 CrysAlis171 .NET)
(compiled Oct 27 2011,15:02:11)
;
_computing_molecular_graphics 'Olex2 (Dolomanov et al., 2009)'
_computing_publication_material 'Olex2 (Dolomanov et al., 2009)'
_computing_structure_refinement 'ShelXL (Sheldrick, 2015)'
_computing_structure_solution 'ShelXS (Sheldrick, 2008)'
_diffrn_ambient_temperature 120.15
_diffrn_detector_area_resol_mean 16.0267
_diffrn_measured_fraction_theta_full 0.997
_diffrn_measured_fraction_theta_max 0.997
_diffrn_measurement_device_type 'multiwire proportional'
_diffrn_measurement_method 'phi and omega scans'
_diffrn_radiation_monochromator graphite
_diffrn_radiation_type MoK\a
_diffrn_radiation_wavelength 0.71073
_diffrn_reflns_av_R_equivalents 0.0745
_diffrn_reflns_av_unetI/netI 0.0500
_diffrn_reflns_Laue_measured_fraction_full 0.997
_diffrn_reflns_Laue_measured_fraction_max 0.997
_diffrn_reflns_limit_h_max 11
_diffrn_reflns_limit_h_min -11
_diffrn_reflns_limit_k_max 23
_diffrn_reflns_limit_k_min -23
_diffrn_reflns_limit_l_max 24
_diffrn_reflns_limit_l_min -24
_diffrn_reflns_number 53081
_diffrn_reflns_point_group_measured_fraction_full 0.997
_diffrn_reflns_point_group_measured_fraction_max 0.997
_diffrn_reflns_theta_full 25.054
_diffrn_reflns_theta_max 25.054
_diffrn_reflns_theta_min 2.896
_exptl_absorpt_coefficient_mu 2.411
_exptl_absorpt_correction_T_max 1.00000
_exptl_absorpt_correction_T_min 0.76406
_exptl_absorpt_correction_type multi-scan
_exptl_absorpt_process_details
;
CrysAlisPro, Agilent Technologies,
Version 1.171.35.19 (release 27-10-2011 CrysAlis171 .NET)
(compiled Oct 27 2011,15:02:11)
Empirical absorption correction using spherical harmonics,
 implemented in SCALE3 ABSPACK scaling algorithm.
;
_exptl_crystal_colour yellow
_exptl_crystal_colour_primary yellow
_exptl_crystal_density_diffrn 1.803
_exptl_crystal_density_method 'not measured'
_exptl_crystal_description block
_exptl_crystal_F_000 2180
_exptl_crystal_size_max 0.23
_exptl_crystal_size_mid 0.2
_exptl_crystal_size_min 0.17
_refine_diff_density_max 2.830
_refine_diff_density_min -1.472
_refine_diff_density_rms 0.163
_refine_ls_extinction_method none
_refine_ls_goodness_of_fit_ref 1.156
_refine_ls_hydrogen_treatment constr
_refine_ls_matrix_type full
_refine_ls_number_parameters 534
_refine_ls_number_reflns 7217
_refine_ls_number_restraints 0
_refine_ls_restrained_S_all 1.156
_refine_ls_R_factor_all 0.0924
_refine_ls_R_factor_gt 0.0582
_refine_ls_shift/su_max 0.000
_refine_ls_shift/su_mean 0.000
_refine_ls_structure_factor_coef Fsqd
_refine_ls_weighting_details 'w=1/[\s^2^(Fo^2^)+(0.0002P)^2^+51.2016P] where P=(Fo^2^+2Fc^2^)/3'
_refine_ls_weighting_scheme calc
_refine_ls_wR_factor_gt 0.1059
_refine_ls_wR_factor_ref 0.1273
_reflns_Friedel_coverage 0.000
_reflns_number_gt 5429
_reflns_number_total 7217
_reflns_threshold_expression 'I > 2\s(I)'
_cod_data_source_file c7sc03463f2.cif
_cod_data_source_block sx322bb
_cod_depositor_comments
;
The following automatic conversions were performed:

'_exptl_absorpt_correction_type' value 'MULTI-SCAN' changed to
'multi-scan' according to
/home/data/users/saulius/crontab/automatic-downloads/rss-feeds/RSC/lib/dictionaries/cif_core.dic
dictionary named 'cif_core.dic' version 2.4.2 from 2011-04-26.

Automatic conversion script
Id: cif_fix_values 4973 2017-02-22 13:04:09Z antanas 

 Adding full bibliography for 1547705--1547707.cif.
;
_cod_database_code 1547705
_shelx_shelxl_version_number 2016/6
_shelx_space_group_comment
;
The symmetry employed for this shelxl refinement is uniquely defined
by the following loop, which should always be used as a source of
symmetry information in preference to the above space-group names.
They are only intended as comments.
;
_shelx_estimated_absorpt_t_max 0.685
_shelx_estimated_absorpt_t_min 0.607
_olex2_refinement_description
;
1. Fixed Uiso
 At 1.2 times of:
  All C(H) groups
 At 1.5 times of:
  All C(H,H,H) groups
2.a Aromatic/amide H refined with riding coordinates:
 C12(H12), C13(H13), C14(H14), C17(H17), C22(H22), C23(H23), C24(H24),
 C27(H27), C32(H32), C33(H33), C34(H34), C37(H37), C42(H42), C43(H43), C44(H44),
  C47(H47), C103(H103)
2.b Idealised Me refined as rotating group:
 C101(H10A,H10B,H10C), C102(H10D,H10E,H10F)
;
_olex2_submission_special_instructions 'No special instructions were received'

loop_
_space_group_symop_operation_xyz
'x, y, z'
'-x, y+1/2, -z+1/2'
'-x, -y, -z'
'x, -y-1/2, z-1/2'

loop_
_atom_site_label
_atom_site_type_symbol
_atom_site_fract_x
_atom_site_fract_y
_atom_site_fract_z
_atom_site_U_iso_or_equiv
_atom_site_adp_type
_atom_site_occupancy
_atom_site_site_symmetry_order
_atom_site_calc_flag
_atom_site_refinement_flags_posn
Dy1 Dy 0.57564(4) 0.21961(2) 0.90100(2) 0.02694(12) Uani 1 1 d .
Na1 Na 0.3016(4) 0.64238(18) 1.02838(17) 0.0395(9) Uani 1 1 d .
N11 N 0.5410(6) 0.1582(3) 1.0067(3) 0.0268(15) Uani 1 1 d .
O12 O 0.7733(6) 0.2490(3) 0.9547(3) 0.0352(14) Uani 1 1 d .
C12 C 0.5694(8) 0.0947(4) 1.0208(4) 0.0294(19) Uani 1 1 d .
H12 H 0.618099 0.069102 0.990360 0.035 Uiso 1 1 calc R
C13 C 0.5310(9) 0.0626(5) 1.0791(4) 0.035(2) Uani 1 1 d .
H13 H 0.556294 0.017371 1.088248 0.042 Uiso 1 1 calc R
C14 C 0.4559(8) 0.0993(4) 1.1219(4) 0.033(2) Uani 1 1 d .
H14 H 0.427962 0.079039 1.161018 0.039 Uiso 1 1 calc R
C15 C 0.4206(8) 0.1664(4) 1.1083(4) 0.0280(19) Uani 1 1 d .
Cl16 Cl 0.2808(3) 0.17510(14) 1.21986(12) 0.0551(7) Uani 1 1 d .
C16 C 0.3436(9) 0.2091(5) 1.1483(4) 0.036(2) Uani 1 1 d .
C17 C 0.3170(8) 0.2749(5) 1.1330(4) 0.032(2) Uani 1 1 d .
H17 H 0.262932 0.301656 1.160231 0.038 Uiso 1 1 calc R
Cl18 Cl 0.3397(2) 0.38705(11) 1.06041(12) 0.0414(6) Uani 1 1 d .
C18 C 0.3702(8) 0.3022(4) 1.0771(4) 0.031(2) Uani 1 1 d .
O19 O 0.5031(5) 0.2906(3) 0.9825(3) 0.0277(13) Uani 1 1 d .
C19 C 0.4498(7) 0.2657(4) 1.0343(4) 0.0264(19) Uani 1 1 d .
C20 C 0.4701(8) 0.1957(4) 1.0506(4) 0.0263(18) Uani 1 1 d .
N21 N 0.6160(6) 0.2307(3) 0.7781(3) 0.0264(15) Uani 1 1 d .
C22 C 0.5985(8) 0.1847(5) 0.7312(4) 0.032(2) Uani 1 1 d .
H22 H 0.550665 0.144582 0.740536 0.039 Uiso 1 1 calc R
C23 C 0.6481(8) 0.1936(5) 0.6686(4) 0.032(2) Uani 1 1 d .
H23 H 0.629428 0.160854 0.636115 0.039 Uiso 1 1 calc R
C24 C 0.7228(8) 0.2488(4) 0.6546(4) 0.0308(19) Uani 1 1 d .
H24 H 0.757283 0.254698 0.612473 0.037 Uiso 1 1 calc R
C25 C 0.7487(8) 0.2977(4) 0.7036(4) 0.0278(19) Uani 1 1 d .
Cl26 Cl 0.9139(3) 0.36748(13) 0.62403(13) 0.0549(7) Uani 1 1 d .
C26 C 0.8310(10) 0.3542(4) 0.6968(4) 0.038(2) Uani 1 1 d .
C27 C 0.8501(10) 0.3969(4) 0.7467(4) 0.037(2) Uani 1 1 d .
H27 H 0.908053 0.434444 0.741276 0.044 Uiso 1 1 calc R
Cl28 Cl 0.8198(3) 0.44545(11) 0.86901(11) 0.0431(6) Uani 1 1 d .
C28 C 0.7887(9) 0.3884(4) 0.8057(4) 0.032(2) Uani 1 1 d .
O29 O 0.6317(6) 0.3276(3) 0.8681(3) 0.0317(14) Uani 1 1 d .
C29 C 0.6982(8) 0.3366(4) 0.8160(4) 0.0271(18) Uani 1 1 d .
C30 C 0.6879(7) 0.2877(4) 0.7637(4) 0.0262(18) Uani 1 1 d .
N31 N 0.3258(7) 0.2368(3) 0.8793(3) 0.0285(16) Uani 1 1 d .
C32 C 0.2509(8) 0.2901(4) 0.8931(4) 0.0313(19) Uani 1 1 d .
H32 H 0.288650 0.323963 0.920418 0.038 Uiso 1 1 calc R
C33 C 0.1168(8) 0.2995(5) 0.8691(4) 0.032(2) Uani 1 1 d .
H33 H 0.065856 0.337842 0.880999 0.039 Uiso 1 1 calc R
C34 C 0.0644(9) 0.2514(5) 0.8285(4) 0.036(2) Uani 1 1 d .
H34 H -0.024201 0.256613 0.811562 0.043 Uiso 1 1 calc R
C35 C 0.1398(8) 0.1945(5) 0.8115(4) 0.033(2) Uani 1 1 d .
Cl36 Cl -0.0590(2) 0.14794(13) 0.73021(12) 0.0447(6) Uani 1 1 d .
C36 C 0.0995(9) 0.1424(4) 0.7681(4) 0.030(2) Uani 1 1 d .
C37 C 0.1807(9) 0.0893(4) 0.7537(4) 0.033(2) Uani 1 1 d .
H37 H 0.151338 0.056109 0.723467 0.039 Uiso 1 1 calc R
Cl38 Cl 0.4098(2) 0.01686(11) 0.76297(11) 0.0392(5) Uani 1 1 d .
C38 C 0.3076(8) 0.0841(4) 0.7837(4) 0.0304(19) Uani 1 1 d .
O39 O 0.4730(5) 0.1273(3) 0.8563(3) 0.0282(13) Uani 1 1 d .
C39 C 0.3566(8) 0.1315(4) 0.8281(4) 0.0288(19) Uani 1 1 d .
C40 C 0.2719(8) 0.1878(4) 0.8395(4) 0.0272(19) Uani 1 1 d .
N41 N 0.7584(7) 0.1292(3) 0.8945(3) 0.0303(16) Uani 1 1 d .
C42 C 0.7526(9) 0.0699(4) 0.8653(4) 0.034(2) Uani 1 1 d .
H42 H 0.672751 0.059927 0.841363 0.041 Uiso 1 1 calc R
C43 C 0.8522(8) 0.0206(5) 0.8662(4) 0.041(2) Uani 1 1 d .
H43 H 0.841131 -0.021356 0.844477 0.050 Uiso 1 1 calc R
C44 C 0.9714(9) 0.0370(4) 0.9015(4) 0.034(2) Uani 1 1 d .
H44 H 1.043757 0.005894 0.903088 0.041 Uiso 1 1 calc R
C45 C 0.9828(8) 0.0987(4) 0.9338(4) 0.0294(19) Uani 1 1 d .
Cl46 Cl 1.2360(2) 0.06656(12) 0.97878(12) 0.0405(6) Uani 1 1 d .
C46 C 1.0969(8) 0.1187(5) 0.9718(4) 0.032(2) Uani 1 1 d .
C47 C 1.1011(8) 0.1818(4) 1.0015(4) 0.033(2) Uani 1 1 d .
H47 H 1.178903 0.195260 1.025386 0.039 Uiso 1 1 calc R
Cl48 Cl 0.9997(2) 0.30314(12) 1.03457(12) 0.0426(6) Uani 1 1 d .
C48 C 0.9915(8) 0.2250(4) 0.9963(4) 0.0294(19) Uani 1 1 d .
C49 C 0.8747(8) 0.2092(4) 0.9609(4) 0.0277(19) Uani 1 1 d .
C50 C 0.8750(8) 0.1448(4) 0.9301(4) 0.0267(18) Uani 1 1 d .
O100 O 0.2711(8) 0.5568(4) 0.9638(4) 0.067(2) Uani 1 1 d .
N100 N 0.2879(9) 0.4922(4) 0.8744(4) 0.052(2) Uani 1 1 d .
C101 C 0.2290(14) 0.4755(7) 0.8111(5) 0.073(4) Uani 1 1 d .
H10A H 0.141628 0.497586 0.806090 0.110 Uiso 1 1 calc GR
H10B H 0.217614 0.426507 0.807627 0.110 Uiso 1 1 calc GR
H10C H 0.288445 0.491164 0.777076 0.110 Uiso 1 1 calc GR
C102 C 0.4206(12) 0.4684(6) 0.8899(6) 0.072(4) Uani 1 1 d .
H10D H 0.485780 0.493662 0.864692 0.108 Uiso 1 1 calc GR
H10E H 0.426904 0.420292 0.879383 0.108 Uiso 1 1 calc GR
H10F H 0.439719 0.474931 0.936144 0.108 Uiso 1 1 calc GR
C103 C 0.2225(13) 0.5343(5) 0.9119(6) 0.062(3) Uani 1 1 d .
H103 H 0.134874 0.548020 0.898924 0.074 Uiso 1 1 calc R

loop_
_atom_site_aniso_label
_atom_site_aniso_U_11
_atom_site_aniso_U_22
_atom_site_aniso_U_33
_atom_site_aniso_U_23
_atom_site_aniso_U_13
_atom_site_aniso_U_12
Dy1 0.0205(2) 0.0337(2) 0.0266(2) -0.00226(18) -0.00118(15) 0.00086(18)
Na1 0.040(2) 0.042(2) 0.037(2) -0.0101(16) 0.0011(16) -0.0033(16)
N11 0.013(3) 0.036(4) 0.031(4) -0.005(3) -0.001(3) 0.003(3)
O12 0.024(3) 0.039(3) 0.042(4) -0.004(3) -0.005(3) 0.005(3)
C12 0.027(5) 0.029(5) 0.033(5) -0.003(4) 0.001(4) 0.006(4)
C13 0.031(5) 0.035(5) 0.039(5) 0.003(4) -0.004(4) 0.003(4)
C14 0.026(5) 0.043(5) 0.028(5) 0.007(4) -0.002(4) 0.004(4)
C15 0.020(4) 0.043(5) 0.021(4) -0.002(4) -0.003(3) 0.000(4)
Cl16 0.0727(19) 0.0556(16) 0.0379(14) -0.0007(12) 0.0277(13) 0.0005(14)
C16 0.031(5) 0.054(6) 0.024(5) -0.006(4) 0.008(4) -0.004(4)
C17 0.027(4) 0.042(5) 0.027(5) -0.014(4) 0.006(4) -0.005(4)
Cl18 0.0412(13) 0.0321(12) 0.0513(15) -0.0106(10) 0.0089(11) 0.0011(10)
C18 0.022(4) 0.032(5) 0.040(5) -0.006(4) 0.003(4) -0.004(4)
O19 0.023(3) 0.034(3) 0.027(3) 0.000(3) 0.007(2) 0.001(2)
C19 0.015(4) 0.040(5) 0.025(4) -0.008(4) -0.002(3) 0.001(3)
C20 0.015(4) 0.040(5) 0.024(4) -0.001(4) -0.003(3) -0.002(3)
N21 0.014(3) 0.038(4) 0.027(4) -0.001(3) -0.001(3) -0.006(3)
C22 0.021(4) 0.043(5) 0.033(5) -0.011(4) -0.005(4) -0.003(4)
C23 0.029(5) 0.043(5) 0.024(5) -0.004(4) -0.004(4) 0.010(4)
C24 0.023(4) 0.041(5) 0.028(5) 0.003(4) 0.000(4) 0.009(4)
C25 0.026(4) 0.034(5) 0.024(4) 0.003(4) 0.002(3) 0.011(4)
Cl26 0.0763(19) 0.0455(15) 0.0439(15) -0.0013(12) 0.0231(13) -0.0129(13)
C26 0.048(6) 0.033(5) 0.032(5) 0.002(4) 0.009(4) 0.003(4)
C27 0.061(7) 0.019(4) 0.030(5) 0.008(4) 0.010(4) 0.007(4)
Cl28 0.0576(15) 0.0346(12) 0.0373(13) -0.0031(10) 0.0033(11) -0.0071(11)
C28 0.036(5) 0.029(5) 0.030(5) -0.001(4) -0.003(4) 0.005(4)
O29 0.033(3) 0.031(3) 0.031(3) -0.002(3) 0.001(3) 0.001(3)
C29 0.025(4) 0.036(5) 0.020(4) 0.003(4) 0.001(3) 0.006(4)
C30 0.019(4) 0.032(5) 0.028(4) -0.005(4) -0.006(3) 0.006(4)
N31 0.028(4) 0.029(4) 0.028(4) 0.003(3) -0.002(3) 0.002(3)
C32 0.026(4) 0.033(5) 0.035(5) -0.006(4) 0.001(4) 0.001(4)
C33 0.028(5) 0.047(5) 0.022(4) -0.001(4) 0.005(4) -0.003(4)
C34 0.021(4) 0.045(5) 0.041(5) 0.009(4) 0.006(4) 0.006(4)
C35 0.017(4) 0.052(6) 0.030(5) 0.012(4) 0.000(4) -0.004(4)
Cl36 0.0263(12) 0.0550(15) 0.0523(15) 0.0013(12) -0.0149(10) 0.0022(10)
C36 0.038(5) 0.031(5) 0.020(4) 0.006(4) -0.008(4) -0.009(4)
C37 0.035(5) 0.027(5) 0.036(5) 0.002(4) -0.002(4) -0.003(4)
Cl38 0.0319(12) 0.0374(12) 0.0480(14) -0.0062(10) -0.0092(10) 0.0050(10)
C38 0.028(5) 0.027(4) 0.037(5) 0.000(4) -0.001(4) 0.002(4)
O39 0.019(3) 0.030(3) 0.035(3) -0.005(3) -0.002(2) -0.001(2)
C39 0.026(5) 0.034(5) 0.027(5) 0.003(4) 0.002(4) -0.005(4)
C40 0.018(4) 0.042(5) 0.022(4) 0.012(4) 0.005(3) -0.002(4)
N41 0.031(4) 0.030(4) 0.030(4) 0.006(3) 0.005(3) 0.000(3)
C42 0.031(5) 0.039(5) 0.033(5) -0.005(4) 0.002(4) -0.002(4)
C43 0.024(5) 0.069(7) 0.032(5) 0.008(5) 0.007(4) 0.022(5)
C44 0.039(5) 0.027(5) 0.037(5) 0.003(4) 0.008(4) 0.006(4)
C45 0.023(4) 0.032(5) 0.034(5) 0.004(4) 0.004(4) 0.001(4)
Cl46 0.0215(11) 0.0485(14) 0.0511(14) 0.0052(11) -0.0044(10) 0.0092(10)
C46 0.017(4) 0.047(6) 0.030(5) 0.009(4) -0.003(4) 0.000(4)
C47 0.017(4) 0.045(5) 0.036(5) 0.005(4) -0.002(4) -0.007(4)
Cl48 0.0336(12) 0.0481(14) 0.0459(14) -0.0109(11) -0.0052(10) -0.0032(10)
C48 0.022(4) 0.043(5) 0.024(4) -0.001(4) 0.003(3) -0.005(4)
C49 0.024(4) 0.036(5) 0.023(4) -0.003(4) 0.001(3) -0.008(4)
C50 0.016(4) 0.038(5) 0.026(4) 0.005(4) 0.003(3) 0.000(4)
O100 0.081(6) 0.070(5) 0.048(5) -0.029(4) -0.003(4) -0.002(4)
N100 0.064(6) 0.039(5) 0.055(6) -0.008(4) 0.009(5) -0.002(4)
C101 0.094(10) 0.076(9) 0.050(7) -0.015(6) -0.009(7) -0.006(8)
C102 0.067(9) 0.066(8) 0.082(9) 0.015(7) 0.015(7) -0.002(7)
C103 0.079(9) 0.041(6) 0.065(8) -0.009(6) 0.001(7) 0.011(6)

loop_
_atom_type_symbol
_atom_type_description
_atom_type_scat_dispersion_real
_atom_type_scat_dispersion_imag
_atom_type_scat_source
C C 0.0033 0.0016 'International Tables Vol C Tables 4.2.6.8 and 6.1.1.4'
H H 0.0000 0.0000 'International Tables Vol C Tables 4.2.6.8 and 6.1.1.4'
Cl Cl 0.1484 0.1585 'International Tables Vol C Tables 4.2.6.8 and 6.1.1.4'
Dy Dy -0.1892 4.4098 'International Tables Vol C Tables 4.2.6.8 and 6.1.1.4'
N N 0.0061 0.0033 'International Tables Vol C Tables 4.2.6.8 and 6.1.1.4'
Na Na 0.0362 0.0249 'International Tables Vol C Tables 4.2.6.8 and 6.1.1.4'
O O 0.0106 0.0060 'International Tables Vol C Tables 4.2.6.8 and 6.1.1.4'

loop_
_geom_angle_atom_site_label_1
_geom_angle_atom_site_label_2
_geom_angle_atom_site_label_3
_geom_angle
_geom_angle_site_symmetry_1
_geom_angle_site_symmetry_3
N11 Dy1 Na1 94.15(16) . 3_667
N11 Dy1 N21 156.1(2) . .
N11 Dy1 N31 93.7(2) . .
N11 Dy1 N41 79.6(2) . .
O12 Dy1 Na1 43.95(16) . 3_667
O12 Dy1 N11 80.7(2) . .
O12 Dy1 O19 77.0(2) . .
O12 Dy1 N21 107.5(2) . .
O12 Dy1 O29 72.5(2) . .
O12 Dy1 N31 150.5(2) . .
O12 Dy1 N41 66.5(2) . .
O19 Dy1 Na1 45.61(15) . 3_667
O19 Dy1 N11 67.3(2) . .
O19 Dy1 N21 135.8(2) . .
O19 Dy1 N31 74.2(2) . .
O19 Dy1 N41 134.0(2) . .
N21 Dy1 Na1 107.31(16) . 3_667
O29 Dy1 Na1 43.93(15) . 3_667
O29 Dy1 N11 137.4(2) . .
O29 Dy1 O19 74.61(19) . .
O29 Dy1 N21 65.8(2) . .
O29 Dy1 N31 93.8(2) . .
O29 Dy1 N41 117.0(2) . .
N31 Dy1 Na1 108.52(16) . 3_667
N31 Dy1 N21 89.3(2) . .
N31 Dy1 N41 141.2(2) . .
O39 Dy1 Na1 174.80(15) . 3_667
O39 Dy1 N11 84.0(2) . .
O39 Dy1 O12 140.0(2) . .
O39 Dy1 O19 129.40(19) . .
O39 Dy1 N21 75.5(2) . .
O39 Dy1 O29 136.9(2) . .
O39 Dy1 N31 66.8(2) . .
O39 Dy1 N41 74.5(2) . .
N41 Dy1 Na1 110.02(17) . 3_667
N41 Dy1 N21 83.3(2) . .
O12 Na1 Dy1 44.20(15) 3_667 3_667
O12 Na1 O19 76.2(2) 3_667 3_667
O12 Na1 Cl28 107.2(2) 3_667 3_667
O19 Na1 Dy1 44.34(14) 3_667 3_667
O19 Na1 Cl28 137.1(2) 3_667 3_667
Cl28 Na1 Dy1 108.41(11) 3_667 3_667
O29 Na1 Dy1 44.21(15) 3_667 3_667
O29 Na1 O12 73.0(2) 3_667 3_667
O29 Na1 O19 73.8(2) 3_667 3_667
O29 Na1 Cl28 66.97(17) 3_667 3_667
O100 Na1 Dy1 163.1(3) . 3_667
O100 Na1 O12 141.1(3) . 3_667
O100 Na1 O19 118.9(3) . 3_667
O100 Na1 Cl28 85.9(3) . 3_667
O100 Na1 O29 143.6(3) . 3_667
C12 N11 Dy1 128.0(5) . .
C12 N11 C20 118.5(7) . .
C20 N11 Dy1 113.0(5) . .
Na1 O12 Dy1 91.8(2) 3_667 .
C49 O12 Dy1 123.5(5) . .
C49 O12 Na1 144.4(5) . 3_667
N11 C12 C13 123.5(8) . .
C14 C13 C12 117.9(8) . .
C13 C14 C15 120.5(8) . .
C14 C15 C16 125.7(8) . .
C14 C15 C20 117.6(8) . .
C16 C15 C20 116.6(8) . .
C15 C16 Cl16 118.1(7) . .
C17 C16 C15 122.5(8) . .
C17 C16 Cl16 119.4(7) . .
C16 C17 C18 119.2(8) . .
C17 C18 Cl18 118.2(7) . .
C17 C18 C19 123.7(8) . .
C19 C18 Cl18 118.1(7) . .
Dy1 O19 Na1 90.05(19) . 3_667
C19 O19 Dy1 120.4(5) . .
C19 O19 Na1 129.8(5) . 3_667
C18 C19 C20 115.3(8) . .
O19 C19 C18 124.8(8) . .
O19 C19 C20 119.9(7) . .
N11 C20 C15 121.7(8) . .
N11 C20 C19 115.9(7) . .
C15 C20 C19 122.5(7) . .
C22 N21 Dy1 129.2(6) . .
C22 N21 C30 117.6(7) . .
C30 N21 Dy1 112.0(5) . .
N21 C22 C23 122.6(8) . .
C24 C23 C22 120.2(8) . .
C23 C24 C25 119.3(8) . .
C26 C25 C24 125.0(8) . .
C26 C25 C30 117.7(8) . .
C30 C25 C24 117.2(8) . .
C25 C26 Cl26 119.7(7) . .
C27 C26 C25 120.2(8) . .
C27 C26 Cl26 120.1(7) . .
C26 C27 C28 122.6(9) . .
C28 Cl28 Na1 94.9(3) . 3_667
C27 C28 Cl28 120.2(7) . .
C29 C28 C27 121.7(8) . .
C29 C28 Cl28 118.0(7) . .
Na1 O29 Dy1 91.9(2) 3_667 .
C29 O29 Dy1 120.3(5) . .
C29 O29 Na1 126.6(5) . 3_667
C28 C29 C30 114.6(7) . .
O29 C29 C28 125.3(8) . .
O29 C29 C30 120.0(8) . .
N21 C30 C25 122.9(7) . .
N21 C30 C29 114.6(7) . .
C25 C30 C29 122.5(8) . .
C32 N31 Dy1 128.5(5) . .
C32 N31 C40 118.4(7) . .
C40 N31 Dy1 112.3(5) . .
N31 C32 C33 123.8(8) . .
C34 C33 C32 117.8(8) . .
C33 C34 C35 120.9(8) . .
C34 C35 C36 126.6(8) . .
C34 C35 C40 117.7(8) . .
C36 C35 C40 115.7(8) . .
C35 C36 Cl36 118.5(7) . .
C37 C36 C35 122.5(8) . .
C37 C36 Cl36 119.0(6) . .
C36 C37 C38 119.7(8) . .
C37 C38 Cl38 118.6(6) . .
C39 C38 C37 122.8(8) . .
C39 C38 Cl38 118.6(6) . .
C39 O39 Dy1 121.5(5) . .
C38 C39 C40 115.8(7) . .
O39 C39 C38 123.6(8) . .
O39 C39 C40 120.5(7) . .
N31 C40 C35 121.3(8) . .
N31 C40 C39 115.3(7) . .
C39 C40 C35 123.4(8) . .
C42 N41 Dy1 128.4(6) . .
C42 N41 C50 117.8(7) . .
C50 N41 Dy1 113.7(5) . .
N41 C42 C43 126.3(9) . .
C42 C43 C44 115.8(9) . .
C45 C44 C43 120.4(8) . .
C44 C45 C46 124.3(8) . .
C44 C45 C50 119.1(8) . .
C50 C45 C46 116.6(8) . .
C45 C46 Cl46 120.6(7) . .
C47 C46 C45 120.6(8) . .
C47 C46 Cl46 118.8(6) . .
C48 C47 C46 120.2(8) . .
C47 C48 Cl48 118.9(6) . .
C47 C48 C49 123.2(8) . .
C49 C48 Cl48 117.9(7) . .
O12 C49 C48 124.0(8) . .
O12 C49 C50 120.9(7) . .
C48 C49 C50 115.1(8) . .
N41 C50 C45 120.6(8) . .
N41 C50 C49 115.1(7) . .
C45 C50 C49 124.3(7) . .
C103 O100 Na1 148.4(8) . .
C102 N100 C101 118.5(10) . .
C103 N100 C101 118.3(10) . .
C103 N100 C102 122.8(10) . .
O100 C103 N100 122.8(12) . .

loop_
_geom_bond_atom_site_label_1
_geom_bond_atom_site_label_2
_geom_bond_distance
_geom_bond_site_symmetry_2
Dy1 Na1 3.324(3) 3_667
Dy1 N11 2.531(7) .
Dy1 O12 2.318(6) .
Dy1 O19 2.323(5) .
Dy1 N21 2.591(6) .
Dy1 O29 2.319(6) .
Dy1 N31 2.547(7) .
Dy1 O39 2.282(5) .
Dy1 N41 2.564(7) .
Na1 O12 2.308(7) 3_667
Na1 O19 2.375(6) 3_667
Na1 Cl28 3.018(4) 3_667
Na1 O29 2.307(6) 3_667
Na1 O100 2.175(8) .
N11 C12 1.322(10) .
N11 C20 1.380(10) .
O12 C49 1.288(10) .
C12 C13 1.423(12) .
C13 C14 1.380(12) .
C14 C15 1.404(12) .
C15 C16 1.421(12) .
C15 C20 1.424(11) .
Cl16 C16 1.753(9) .
C16 C17 1.367(13) .
C17 C18 1.392(12) .
Cl18 C18 1.743(9) .
C18 C19 1.403(11) .
O19 C19 1.303(9) .
C19 C20 1.442(12) .
N21 C22 1.340(10) .
N21 C30 1.375(10) .
C22 C23 1.405(12) .
C23 C24 1.360(12) .
C24 C25 1.422(12) .
C25 C26 1.396(12) .
C25 C30 1.409(11) .
Cl26 C26 1.754(9) .
C26 C27 1.345(12) .
C27 C28 1.388(12) .
Cl28 C28 1.753(9) .
C28 C29 1.388(12) .
O29 C29 1.290(9) .
C29 C30 1.452(11) .
N31 C32 1.329(10) .
N31 C40 1.377(10) .
C32 C33 1.430(11) .
C33 C34 1.366(12) .
C34 C35 1.406(12) .
C35 C36 1.420(12) .
C35 C40 1.435(11) .
Cl36 C36 1.754(8) .
C36 C37 1.365(12) .
C37 C38 1.402(12) .
Cl38 C38 1.738(8) .
C38 C39 1.396(11) .
O39 C39 1.292(9) .
C39 C40 1.422(12) .
N41 C42 1.323(11) .
N41 C50 1.398(10) .
C42 C43 1.394(12) .
C43 C44 1.420(13) .
C44 C45 1.397(12) .
C45 C46 1.426(11) .
C45 C50 1.413(11) .
Cl46 C46 1.734(8) .
C46 C47 1.393(12) .
C47 C48 1.392(12) .
Cl48 C48 1.741(9) .
C48 C49 1.399(11) .
C49 C50 1.426(12) .
O100 C103 1.251(13) .
N100 C101 1.462(13) .
N100 C102 1.436(14) .
N100 C103 1.321(13) .

loop_
_geom_torsion_atom_site_label_1
_geom_torsion_atom_site_label_2
_geom_torsion_atom_site_label_3
_geom_torsion_atom_site_label_4
_geom_torsion
_geom_torsion_site_symmetry_1
Dy1 N11 C12 C13 -172.0(6) .
Dy1 N11 C20 C15 169.2(6) .
Dy1 N11 C20 C19 -10.8(8) .
Dy1 O12 C49 C48 -176.3(6) .
Dy1 O12 C49 C50 4.9(11) .
Dy1 O19 C19 C18 -161.3(6) .
Dy1 O19 C19 C20 18.1(9) .
Dy1 N21 C22 C23 -167.6(6) .
Dy1 N21 C30 C25 165.2(6) .
Dy1 N21 C30 C29 -13.8(8) .
Dy1 O29 C29 C28 -148.3(7) .
Dy1 O29 C29 C30 27.6(9) .
Dy1 N31 C32 C33 168.8(6) .
Dy1 N31 C40 C35 -168.3(6) .
Dy1 N31 C40 C39 11.1(8) .
Dy1 O39 C39 C38 159.4(6) .
Dy1 O39 C39 C40 -18.1(10) .
Dy1 N41 C42 C43 -176.1(7) .
Dy1 N41 C50 C45 177.1(6) .
Dy1 N41 C50 C49 -3.0(8) .
Na1 O12 C49 C48 10.8(15) 3_667
Na1 O12 C49 C50 -168.0(6) 3_667
Na1 O19 C19 C18 79.4(9) 3_667
Na1 O19 C19 C20 -101.3(8) 3_667
Na1 Cl28 C28 C27 -166.5(7) 3_667
Na1 Cl28 C28 C29 15.6(7) 3_667
Na1 O29 C29 C28 -29.6(11) 3_667
Na1 O29 C29 C30 146.3(6) 3_667
Na1 O100 C103 N100 137.9(12) .
N11 C12 C13 C14 2.4(13) .
O12 C49 C50 N41 -0.8(11) .
O12 C49 C50 C45 179.1(8) .
C12 N11 C20 C15 -3.8(11) .
C12 N11 C20 C19 176.1(7) .
C12 C13 C14 C15 -0.8(12) .
C13 C14 C15 C16 179.8(8) .
C13 C14 C15 C20 -2.9(12) .
C14 C15 C16 Cl16 -2.6(12) .
C14 C15 C16 C17 177.5(8) .
C14 C15 C20 N11 5.3(11) .
C14 C15 C20 C19 -174.7(7) .
C15 C16 C17 C18 -1.9(13) .
Cl16 C16 C17 C18 178.2(6) .
C16 C15 C20 N11 -177.1(7) .
C16 C15 C20 C19 2.9(11) .
C16 C17 C18 Cl18 -177.7(7) .
C16 C17 C18 C19 0.6(13) .
C17 C18 C19 O19 -178.4(7) .
C17 C18 C19 C20 2.3(12) .
Cl18 C18 C19 O19 -0.1(11) .
Cl18 C18 C19 C20 -179.5(6) .
C18 C19 C20 N11 176.0(7) .
C18 C19 C20 C15 -4.0(11) .
O19 C19 C20 N11 -3.4(10) .
O19 C19 C20 C15 176.5(7) .
C20 N11 C12 C13 -0.1(12) .
C20 C15 C16 Cl16 -179.9(6) .
C20 C15 C16 C17 0.2(12) .
N21 C22 C23 C24 3.4(13) .
C22 N21 C30 C25 -3.4(11) .
C22 N21 C30 C29 177.6(7) .
C22 C23 C24 C25 -0.7(12) .
C23 C24 C25 C26 175.5(8) .
C23 C24 C25 C30 -3.6(11) .
C24 C25 C26 Cl26 -1.4(12) .
C24 C25 C26 C27 -179.1(8) .
C24 C25 C30 N21 5.8(11) .
C24 C25 C30 C29 -175.2(7) .
C25 C26 C27 C28 -1.3(14) .
Cl26 C26 C27 C28 -179.1(7) .
C26 C25 C30 N21 -173.3(7) .
C26 C25 C30 C29 5.6(12) .
C26 C27 C28 Cl28 179.2(7) .
C26 C27 C28 C29 -3.0(14) .
C27 C28 C29 O29 -176.0(8) .
C27 C28 C29 C30 7.9(12) .
Cl28 C28 C29 O29 1.9(12) .
Cl28 C28 C29 C30 -174.2(6) .
C28 C29 C30 N21 169.7(7) .
C28 C29 C30 C25 -9.4(11) .
O29 C29 C30 N21 -6.7(11) .
O29 C29 C30 C25 174.3(7) .
C30 N21 C22 C23 -1.3(11) .
C30 C25 C26 Cl26 177.7(6) .
C30 C25 C26 C27 0.0(13) .
N31 C32 C33 C34 -1.6(13) .
C32 N31 C40 C35 2.0(11) .
C32 N31 C40 C39 -178.6(7) .
C32 C33 C34 C35 0.6(13) .
C33 C34 C35 C36 -177.4(8) .
C33 C34 C35 C40 1.5(12) .
C34 C35 C36 Cl36 0.5(12) .
C34 C35 C36 C37 178.9(8) .
C34 C35 C40 N31 -2.9(12) .
C34 C35 C40 C39 177.7(8) .
C35 C36 C37 C38 1.8(13) .
Cl36 C36 C37 C38 -179.8(7) .
C36 C35 C40 N31 176.1(7) .
C36 C35 C40 C39 -3.3(12) .
C36 C37 C38 Cl38 -178.7(7) .
C36 C37 C38 C39 -0.4(13) .
C37 C38 C39 O39 179.8(8) .
C37 C38 C39 C40 -2.6(12) .
Cl38 C38 C39 O39 -1.9(12) .
Cl38 C38 C39 C40 175.7(6) .
C38 C39 C40 N31 -174.9(7) .
C38 C39 C40 C35 4.5(12) .
O39 C39 C40 N31 2.7(11) .
O39 C39 C40 C35 -177.8(7) .
C40 N31 C32 C33 0.3(12) .
C40 C35 C36 Cl36 -178.4(6) .
C40 C35 C36 C37 0.0(12) .
N41 C42 C43 C44 -0.9(14) .
C42 N41 C50 C45 0.6(11) .
C42 N41 C50 C49 -179.5(7) .
C42 C43 C44 C45 1.4(12) .
C43 C44 C45 C46 178.3(8) .
C43 C44 C45 C50 -0.9(13) .
C44 C45 C46 Cl46 1.7(12) .
C44 C45 C46 C47 178.8(8) .
C44 C45 C50 N41 -0.1(12) .
C44 C45 C50 C49 -179.9(8) .
C45 C46 C47 C48 2.3(13) .
Cl46 C46 C47 C48 179.4(6) .
C46 C45 C50 N41 -179.4(7) .
C46 C45 C50 C49 0.8(12) .
C46 C47 C48 Cl48 179.5(6) .
C46 C47 C48 C49 -1.3(13) .
C47 C48 C49 O12 -178.8(8) .
C47 C48 C49 C50 0.1(12) .
Cl48 C48 C49 O12 0.4(11) .
Cl48 C48 C49 C50 179.3(6) .
C48 C49 C50 N41 -179.7(7) .
C48 C49 C50 C45 0.2(12) .
C50 N41 C42 C43 -0.1(13) .
C50 C45 C46 Cl46 -179.1(6) .
C50 C45 C46 C47 -2.0(12) .
C101 N100 C103 O100 -172.5(11) .
C102 N100 C103 O100 0.1(18) .
